data_7230095
loop_
_publ_author_name
'Wang, Kai'
'Tang, Shen'
'Hu, Zhao-Bo'
'Zou, Hua-Hong'
'Wang, Xiao-Lu'
'Li, Yan'
'Zhang, Shu-Hua'
'Chen, Zi-Lu'
'Liang, Fu-Pei'

_publ_section_title
;
 A family of 3d metal clusters based on N--N single bonds bridged
 quasi-linear trinuclear cores: the Mn analogue displaying single-molecule
 magnet behavior
;
_journal_issue 12
_journal_name_full 'RSC Advances'
_journal_page_first 6218
_journal_paper_doi 10.1039/C7RA12844D
_journal_volume 8
_journal_year 2018
_chemical_formula_moiety 'C66 H50 Cu6 N14 O16, C3 H7 N O'
_chemical_formula_sum 'C69 H57 Cu6 N15 O17'
_chemical_formula_weight 1749.54
_chemical_name_systematic SuperNova
_space_group_crystal_system monoclinic
_space_group_IT_number 14
_space_group_name_Hall '-P 2ybc'
_space_group_name_H-M_alt 'P 1 21/c 1'
_symmetry_space_group_name_Hall '-P 2ybc'
_symmetry_space_group_name_H-M 'P 1 21/c 1'
_atom_sites_solution_hydrogens geom
_atom_sites_solution_primary direct
_atom_sites_solution_secondary difmap
_audit_creation_date 2016-07-28
_audit_creation_method
;
Olex2 1.2
(compiled 2016.02.19 svn.r3266 for OlexSys, GUI svn.r5155)
;
_audit_update_record
;
2016-07-29 deposited with the CCDC.
2018-02-01 downloaded from the CCDC.
;
_cell_angle_alpha 90.00
_cell_angle_beta 90.793(2)
_cell_angle_gamma 90.00
_cell_formula_units_Z 4
_cell_length_a 14.6309(5)
_cell_length_b 35.9987(10)
_cell_length_c 14.3693(4)
_cell_measurement_reflns_used 13305
_cell_measurement_temperature 150(2)
_cell_measurement_theta_max 25
_cell_measurement_theta_min 1.79
_cell_volume 7567.5(4)
_computing_molecular_graphics 'Olex2 (Dolomanov et al., 2009)'
_computing_publication_material 'Olex2 (Dolomanov et al., 2009)'
_computing_structure_refinement 'XL (Sheldrick, 2008)'
_computing_structure_solution 'SIR2004 (Burla et al., 2007)'
_diffrn_ambient_temperature 150(2)
_diffrn_measured_fraction_theta_full 0.999
_diffrn_measured_fraction_theta_max 0.999
_diffrn_measurement_device_type SuperNova
_diffrn_radiation_monochromator graphite
_diffrn_radiation_type MoK\a
_diffrn_radiation_wavelength 0.71073
_diffrn_reflns_av_R_equivalents 0.0720
_diffrn_reflns_av_unetI/netI 0.0754
_diffrn_reflns_limit_h_max 17
_diffrn_reflns_limit_h_min -16
_diffrn_reflns_limit_k_max 42
_diffrn_reflns_limit_k_min -41
_diffrn_reflns_limit_l_max 16
_diffrn_reflns_limit_l_min -17
_diffrn_reflns_number 58702
_diffrn_reflns_theta_full 25.00
_diffrn_reflns_theta_max 25.00
_diffrn_reflns_theta_min 1.79
_diffrn_source 'fine-focus sealed tube'
_exptl_absorpt_coefficient_mu 1.731
_exptl_absorpt_correction_T_max 0.8739
_exptl_absorpt_correction_T_min 0.8459
_exptl_absorpt_correction_type multi-scan
_exptl_absorpt_process_details sadabs
_exptl_crystal_colour black
_exptl_crystal_colour_primary black
_exptl_crystal_density_diffrn 1.536
_exptl_crystal_density_method 'not measured'
_exptl_crystal_description block
_exptl_crystal_F_000 3544
_exptl_crystal_size_max 0.1
_exptl_crystal_size_mid 0.1
_exptl_crystal_size_min 0.08
_platon_squeeze_details
;

;
_refine_diff_density_max 0.860
_refine_diff_density_min -0.538
_refine_diff_density_rms 0.095
_refine_ls_extinction_method none
_refine_ls_goodness_of_fit_ref 1.028
_refine_ls_hydrogen_treatment constr
_refine_ls_matrix_type full
_refine_ls_number_parameters 968
_refine_ls_number_reflns 13305
_refine_ls_number_restraints 0
_refine_ls_restrained_S_all 1.028
_refine_ls_R_factor_all 0.0976
_refine_ls_R_factor_gt 0.0616
_refine_ls_shift/su_max 0.001
_refine_ls_shift/su_mean 0.000
_refine_ls_structure_factor_coef Fsqd
_refine_ls_weighting_details 'calc w=1/[\s^2^(Fo^2^)+(0.0625P)^2^+18.9018P] where P=(Fo^2^+2Fc^2^)/3'
_refine_ls_weighting_scheme calc
_refine_ls_wR_factor_gt 0.1469
_refine_ls_wR_factor_ref 0.1597
_reflns_number_gt 8772
_reflns_number_total 13305
_reflns_threshold_expression >2sigma(I)
_cod_data_source_file c7ra12844d2.cif
_cod_data_source_block 6-Cu6
_cod_database_code 7230095
_olex2_refinement_description
;
1. Fixed Uiso
 At 1.2 times of:
  All C(H) groups
 At 1.5 times of:
  All C(H,H,H) groups
2.a Me refined with riding coordinates:
 C67(H67a,H67b,H67c), C68(H68a,H68b,H68c)
2.b Aromatic/amide H refined with riding coordinates:
 C3(H3), C4(H4), C5(H5), C11(H11), C12(H12), C13(H13), C18(H18), C19(H19),
 C20(H20), C24(H24), C25(H25), C26(H26), C27(H27), C28(H28), C29(H29), C30(H30),
  C31(H31), C32(H32), C33(H33), C36(H36), C37(H37), C38(H38), C44(H44),
 C45(H45), C46(H46), C51(H51), C52(H52), C53(H53), C57(H57), C58(H58), C59(H59),
  C60(H60), C61(H61), C62(H62), C63(H63), C64(H64), C65(H65), C66(H66), C69(H69)
2.c Idealised Me refined as rotating group:
 C8(H8a,H8b,H8c), C23(H23a,H23b,H23c), C41(H41a,H41b,H41c), C56(H56a,H56b,H56c)
;
_olex2_submission_special_instructions 'No special instructions were received'

loop_
_space_group_symop_id
_space_group_symop_operation_xyz
1 'x, y, z'
2 '-x, y+1/2, -z+1/2'
3 '-x, -y, -z'
4 'x, -y-1/2, z-1/2'

loop_
_atom_site_label
_atom_site_type_symbol
_atom_site_fract_x
_atom_site_fract_y
_atom_site_fract_z
_atom_site_U_iso_or_equiv
_atom_site_adp_type
_atom_site_occupancy
_atom_site_calc_flag
_atom_site_refinement_flags_posn
Cu1 Cu 0.13331(5) 0.00595(2) 0.51503(5) 0.0361(2) Uani 1 d .
Cu2 Cu 0.20790(5) 0.12803(2) 0.56354(5) 0.0349(2) Uani 1 d .
Cu3 Cu 0.25986(5) 0.252704(19) 0.60260(5) 0.03338(19) Uani 1 d .
Cu4 Cu 0.37707(5) 0.00083(2) 0.47332(5) 0.0372(2) Uani 1 d .
Cu5 Cu 0.37422(5) 0.12339(2) 0.38663(5) 0.0378(2) Uani 1 d .
Cu6 Cu 0.33687(5) 0.24880(2) 0.34691(5) 0.0362(2) Uani 1 d .
O1 O 0.1774(3) -0.06808(13) 0.7587(3) 0.0560(13) Uani 1 d .
O2 O 0.1560(3) -0.02014(11) 0.6258(3) 0.0446(11) Uani 1 d .
O3 O 0.2333(3) 0.09293(12) 0.6697(3) 0.0412(11) Uani 1 d .
O4 O 0.1009(3) 0.03886(11) 0.4105(3) 0.0399(10) Uani 1 d .
O5 O 0.2329(3) 0.21919(11) 0.3009(3) 0.0376(10) Uani 1 d .
O6 O 0.4775(3) 0.15489(12) 0.4242(3) 0.0440(11) Uani 1 d .
O7 O 0.4471(3) 0.27244(12) 0.3849(3) 0.0472(12) Uani 1 d .
O8 O 0.5765(3) 0.31661(14) 0.4367(4) 0.0590(14) Uani 1 d .
O9 O 0.2495(3) -0.07601(14) 0.2687(4) 0.0669(15) Uani 1 d .
O10 O 0.3197(3) -0.02609(12) 0.3768(3) 0.0507(12) Uani 1 d .
O11 O 0.3282(3) 0.08751(12) 0.2924(3) 0.0426(11) Uani 1 d .
O12 O 0.4419(3) 0.03377(11) 0.5623(3) 0.0382(10) Uani 1 d .
O13 O 0.3599(2) 0.22100(11) 0.6489(3) 0.0377(10) Uani 1 d .
O14 O 0.1054(3) 0.16229(11) 0.5279(3) 0.0397(10) Uani 1 d .
O15 O 0.1527(3) 0.27839(11) 0.5656(3) 0.0419(11) Uani 1 d .
O16 O 0.0290(3) 0.32577(12) 0.5184(3) 0.0500(12) Uani 1 d .
N1 N 0.1805(3) 0.05078(13) 0.5649(3) 0.0332(12) Uani 1 d .
N2 N 0.1710(3) 0.08144(13) 0.5063(3) 0.0348(12) Uani 1 d .
N3 N 0.1796(3) 0.12848(14) 0.3645(3) 0.0351(12) Uani 1 d .
N4 N 0.3251(3) 0.17167(14) 0.3499(4) 0.0379(12) Uani 1 d .
N5 N 0.3858(3) 0.20129(14) 0.3699(4) 0.0376(13) Uani 1 d .
N6 N 0.0877(3) -0.03886(15) 0.4490(4) 0.0444(14) Uani 1 d .
N7 N 0.2647(3) 0.29575(14) 0.3434(4) 0.0382(12) Uani 1 d .
N8 N 0.3675(3) 0.04562(14) 0.4045(4) 0.0368(12) Uani 1 d .
N9 N 0.3988(3) 0.07694(13) 0.4524(4) 0.0364(12) Uani 1 d .
N10 N 0.3957(3) 0.12756(13) 0.5925(3) 0.0338(12) Uani 1 d .
N11 N 0.2611(3) 0.17563(13) 0.5985(3) 0.0320(12) Uani 1 d .
N12 N 0.2046(3) 0.20600(13) 0.5781(3) 0.0320(12) Uani 1 d .
N13 N 0.3739(3) -0.04213(14) 0.5607(4) 0.0410(13) Uani 1 d .
N14 N 0.3352(4) 0.29839(14) 0.6125(4) 0.0415(13) Uani 1 d .
C1 C 0.1936(4) -0.00709(17) 0.7039(4) 0.0367(15) Uani 1 d .
C2 C 0.2057(4) -0.03257(19) 0.7787(5) 0.0465(17) Uani 1 d .
C3 C 0.2423(5) -0.0216(2) 0.8614(5) 0.059(2) Uani 1 d .
H3 H 0.2489 -0.0391 0.9105 0.070 Uiso 1 calc R
C4 C 0.2706(6) 0.0153(2) 0.8755(6) 0.072(2) Uani 1 d .
H4 H 0.2963 0.0228 0.9336 0.086 Uiso 1 calc R
C5 C 0.2606(6) 0.0400(2) 0.8044(5) 0.063(2) Uani 1 d .
H5 H 0.2808 0.0649 0.8138 0.075 Uiso 1 calc R
C6 C 0.2220(4) 0.03062(17) 0.7188(4) 0.0397(16) Uani 1 d .
C7 C 0.2125(4) 0.05958(17) 0.6490(4) 0.0362(15) Uani 1 d .
C8 C 0.1973(5) -0.0954(2) 0.8273(6) 0.067(2) Uani 1 d .
H8A H 0.1782 -0.1199 0.8043 0.101 Uiso 1 calc GR
H8B H 0.1642 -0.0896 0.8843 0.101 Uiso 1 calc GR
H8C H 0.2631 -0.0956 0.8406 0.101 Uiso 1 calc GR
C9 C 0.1289(4) 0.07147(17) 0.4288(4) 0.0346(14) Uani 1 d .
C10 C 0.1167(4) 0.10201(17) 0.3584(4) 0.0356(14) Uani 1 d .
C11 C 0.0438(5) 0.1022(2) 0.2945(5) 0.0500(18) Uani 1 d .
H11 H 0.0001 0.0827 0.2918 0.060 Uiso 1 calc R
C12 C 0.0392(5) 0.1323(2) 0.2358(5) 0.059(2) Uani 1 d .
H12 H -0.0085 0.1336 0.1904 0.071 Uiso 1 calc R
C13 C 0.1025(4) 0.16078(19) 0.2414(5) 0.0446(17) Uani 1 d .
H13 H 0.0974 0.1821 0.2027 0.054 Uiso 1 calc R
C14 C 0.1733(4) 0.15716(17) 0.3049(4) 0.0358(15) Uani 1 d .
C15 C 0.2477(4) 0.18473(18) 0.3183(4) 0.0344(14) Uani 1 d .
C16 C 0.4627(4) 0.18980(18) 0.4103(4) 0.0363(15) Uani 1 d .
C17 C 0.5307(4) 0.21776(18) 0.4372(4) 0.0389(15) Uani 1 d .
C18 C 0.6106(4) 0.2045(2) 0.4834(5) 0.0512(19) Uani 1 d .
H18 H 0.6169 0.1787 0.4953 0.061 Uiso 1 calc R
C19 C 0.6778(5) 0.2279(2) 0.5110(5) 0.059(2) Uani 1 d .
H19 H 0.7314 0.2183 0.5403 0.070 Uiso 1 calc R
C20 C 0.6691(5) 0.2663(2) 0.4967(5) 0.056(2) Uani 1 d .
H20 H 0.7161 0.2828 0.5167 0.067 Uiso 1 calc R
C21 C 0.5921(4) 0.27953(19) 0.4536(5) 0.0441(17) Uani 1 d .
C22 C 0.5190(4) 0.25629(18) 0.4238(4) 0.0394(16) Uani 1 d .
C23 C 0.6453(6) 0.3420(2) 0.4677(6) 0.075(3) Uani 1 d .
H23A H 0.7002 0.3389 0.4302 0.112 Uiso 1 calc GR
H23B H 0.6603 0.3372 0.5333 0.112 Uiso 1 calc GR
H23C H 0.6226 0.3675 0.4609 0.112 Uiso 1 calc GR
C24 C 0.0920(5) -0.07209(19) 0.4923(6) 0.0557(19) Uani 1 d .
H24 H 0.1188 -0.0740 0.5527 0.067 Uiso 1 calc R
C25 C 0.0569(5) -0.1036(2) 0.4482(6) 0.064(2) Uani 1 d .
H25 H 0.0594 -0.1270 0.4787 0.077 Uiso 1 calc R
C26 C 0.0196(5) -0.1010(2) 0.3622(6) 0.066(2) Uani 1 d .
H26 H -0.0045 -0.1224 0.3323 0.079 Uiso 1 calc R
C27 C 0.0164(5) -0.0677(2) 0.3186(6) 0.061(2) Uani 1 d .
H27 H -0.0096 -0.0656 0.2578 0.073 Uiso 1 calc R
C28 C 0.0507(4) -0.0373(2) 0.3627(5) 0.0515(18) Uani 1 d .
H28 H 0.0486 -0.0140 0.3315 0.062 Uiso 1 calc R
C29 C 0.1767(4) 0.2955(2) 0.3143(5) 0.0474(17) Uani 1 d .
H29 H 0.1494 0.2727 0.2954 0.057 Uiso 1 calc R
C30 C 0.1260(5) 0.3275(2) 0.3114(5) 0.057(2) Uani 1 d .
H30 H 0.0644 0.3269 0.2896 0.069 Uiso 1 calc R
C31 C 0.1638(6) 0.3599(2) 0.3397(6) 0.065(2) Uani 1 d .
H31 H 0.1295 0.3823 0.3376 0.079 Uiso 1 calc R
C32 C 0.2540(6) 0.3599(2) 0.3721(6) 0.065(2) Uani 1 d .
H32 H 0.2810 0.3823 0.3942 0.078 Uiso 1 calc R
C33 C 0.3041(5) 0.32752(19) 0.3723(5) 0.0498(18) Uani 1 d .
H33 H 0.3661 0.3277 0.3927 0.060 Uiso 1 calc R
C34 C 0.2881(4) -0.01350(18) 0.2967(5) 0.0394(16) Uani 1 d .
C35 C 0.2490(4) -0.0402(2) 0.2355(5) 0.0478(18) Uani 1 d .
C36 C 0.2132(5) -0.0299(3) 0.1503(6) 0.065(2) Uani 1 d .
H36 H 0.1894 -0.0484 0.1096 0.078 Uiso 1 calc R
C37 C 0.2112(6) 0.0064(3) 0.1234(6) 0.079(3) Uani 1 d .
H37 H 0.1827 0.0133 0.0661 0.094 Uiso 1 calc R
C38 C 0.2520(5) 0.0340(2) 0.1812(5) 0.060(2) Uani 1 d .
H38 H 0.2530 0.0593 0.1622 0.073 Uiso 1 calc R
C39 C 0.2906(4) 0.02340(18) 0.2661(4) 0.0383(15) Uani 1 d .
C40 C 0.3305(4) 0.05372(18) 0.3227(4) 0.0377(15) Uani 1 d .
C41 C 0.2130(5) -0.1048(2) 0.2103(6) 0.072(3) Uani 1 d .
H41A H 0.2473 -0.1058 0.1523 0.108 Uiso 1 calc GR
H41B H 0.1485 -0.0997 0.1962 0.108 Uiso 1 calc GR
H41C H 0.2182 -0.1288 0.2426 0.108 Uiso 1 calc GR
C42 C 0.4326(4) 0.06819(16) 0.5348(4) 0.0327(14) Uani 1 d .
C43 C 0.4560(4) 0.09909(16) 0.5969(4) 0.0330(14) Uani 1 d .
C44 C 0.5315(4) 0.10010(19) 0.6563(5) 0.0474(18) Uani 1 d .
H44 H 0.5725 0.0797 0.6602 0.057 Uiso 1 calc R
C45 C 0.5454(4) 0.13182(19) 0.7100(5) 0.053(2) Uani 1 d .
H45 H 0.5976 0.1335 0.7499 0.064 Uiso 1 calc R
C46 C 0.4841(4) 0.16061(19) 0.7055(5) 0.0477(18) Uani 1 d .
H46 H 0.4921 0.1823 0.7423 0.057 Uiso 1 calc R
C47 C 0.4109(4) 0.15688(17) 0.6459(4) 0.0355(15) Uani 1 d .
C48 C 0.3410(4) 0.18652(17) 0.6320(4) 0.0330(14) Uani 1 d .
C49 C 0.1253(4) 0.19626(17) 0.5410(4) 0.0333(14) Uani 1 d .
C50 C 0.0612(4) 0.22568(16) 0.5119(4) 0.0330(14) Uani 1 d .
C51 C -0.0207(4) 0.21405(19) 0.4690(5) 0.0467(17) Uani 1 d .
H51 H -0.0320 0.1883 0.4597 0.056 Uiso 1 calc R
C52 C -0.0854(4) 0.2401(2) 0.4401(5) 0.0531(19) Uani 1 d .
H52 H -0.1398 0.2321 0.4092 0.064 Uiso 1 calc R
C53 C -0.0706(4) 0.27752(19) 0.4563(5) 0.0458(17) Uani 1 d .
H53 H -0.1156 0.2952 0.4379 0.055 Uiso 1 calc R
C54 C 0.0091(4) 0.28927(18) 0.4988(4) 0.0396(15) Uani 1 d .
C55 C 0.0793(4) 0.26381(17) 0.5287(4) 0.0335(14) Uani 1 d .
C56 C -0.0371(6) 0.3528(2) 0.4884(6) 0.068(2) Uani 1 d .
H56A H -0.0435 0.3520 0.4204 0.102 Uiso 1 calc GR
H56B H -0.0167 0.3777 0.5075 0.102 Uiso 1 calc GR
H56C H -0.0962 0.3474 0.5166 0.102 Uiso 1 calc GR
C57 C 0.3334(5) -0.07362(19) 0.5351(6) 0.0525(19) Uani 1 d .
H57 H 0.3048 -0.0751 0.4755 0.063 Uiso 1 calc R
C58 C 0.3319(5) -0.1047(2) 0.5941(7) 0.068(2) Uani 1 d .
H58 H 0.3015 -0.1268 0.5751 0.081 Uiso 1 calc R
C59 C 0.3746(6) -0.1029(3) 0.6790(7) 0.072(3) Uani 1 d .
H59 H 0.3766 -0.1240 0.7187 0.087 Uiso 1 calc R
C60 C 0.4153(6) -0.0695(2) 0.7066(6) 0.067(2) Uani 1 d .
H60 H 0.4435 -0.0672 0.7663 0.080 Uiso 1 calc R
C61 C 0.4139(5) -0.0399(2) 0.6452(5) 0.0501(18) Uani 1 d .
H61 H 0.4422 -0.0172 0.6635 0.060 Uiso 1 calc R
C62 C 0.4247(4) 0.2963(2) 0.6359(5) 0.0524(19) Uani 1 d .
H62 H 0.4520 0.2726 0.6455 0.063 Uiso 1 calc R
C63 C 0.4772(6) 0.3277(2) 0.6461(6) 0.068(2) Uani 1 d .
H63 H 0.5398 0.3255 0.6634 0.081 Uiso 1 calc R
C64 C 0.4405(7) 0.3620(2) 0.6316(6) 0.072(2) Uani 1 d .
H64 H 0.4768 0.3838 0.6385 0.086 Uiso 1 calc R
C65 C 0.3498(6) 0.3643(2) 0.6068(6) 0.066(2) Uani 1 d .
H65 H 0.3223 0.3879 0.5961 0.079 Uiso 1 calc R
C66 C 0.2985(5) 0.33213(18) 0.5974(5) 0.0462(17) Uani 1 d .
H66 H 0.2359 0.3340 0.5798 0.055 Uiso 1 calc R
O17 O 0.5838(7) 0.0708(3) 1.0410(8) 0.163(4) Uani 1 d .
N15 N 0.5221(6) 0.0486(3) 0.9087(8) 0.113(3) Uani 1 d .
C67 C 0.5140(10) 0.0180(4) 0.8460(12) 0.200(9) Uani 1 d .
H67A H 0.5624 -0.0001 0.8597 0.300 Uiso 1 calc R
H67B H 0.5199 0.0269 0.7819 0.300 Uiso 1 calc R
H67C H 0.4542 0.0062 0.8533 0.300 Uiso 1 calc R
C68 C 0.4554(9) 0.0813(3) 0.9053(10) 0.143(5) Uani 1 d .
H68A H 0.4718 0.0992 0.9541 0.214 Uiso 1 calc R
H68B H 0.3931 0.0722 0.9152 0.214 Uiso 1 calc R
H68C H 0.4585 0.0934 0.8443 0.214 Uiso 1 calc R
C69 C 0.5768(14) 0.0456(5) 0.9821(13) 0.219(11) Uani 1 d .
H69 H 0.6118 0.0236 0.9902 0.263 Uiso 1 calc R

loop_
_atom_site_aniso_label
_atom_site_aniso_U_11
_atom_site_aniso_U_22
_atom_site_aniso_U_33
_atom_site_aniso_U_23
_atom_site_aniso_U_13
_atom_site_aniso_U_12
Cu1 0.0411(4) 0.0262(4) 0.0409(5) -0.0025(3) -0.0023(3) -0.0032(3)
Cu2 0.0422(4) 0.0231(4) 0.0392(5) -0.0007(3) -0.0080(3) -0.0006(3)
Cu3 0.0359(4) 0.0232(4) 0.0408(5) -0.0007(3) -0.0039(3) -0.0016(3)
Cu4 0.0420(4) 0.0281(4) 0.0412(5) -0.0006(4) -0.0074(3) 0.0036(3)
Cu5 0.0435(4) 0.0288(4) 0.0409(5) 0.0022(3) -0.0061(3) 0.0058(3)
Cu6 0.0368(4) 0.0292(4) 0.0425(5) 0.0020(3) -0.0072(3) 0.0017(3)
O1 0.065(3) 0.034(3) 0.069(4) 0.020(2) -0.008(3) -0.007(2)
O2 0.055(3) 0.028(3) 0.050(3) 0.002(2) -0.008(2) -0.006(2)
O3 0.056(3) 0.031(3) 0.037(3) 0.002(2) -0.006(2) -0.006(2)
O4 0.050(2) 0.028(3) 0.042(3) -0.003(2) -0.008(2) -0.009(2)
O5 0.041(2) 0.027(3) 0.044(3) 0.004(2) -0.0139(19) 0.0012(19)
O6 0.040(2) 0.034(3) 0.057(3) 0.009(2) -0.007(2) 0.009(2)
O7 0.050(3) 0.035(3) 0.056(3) 0.005(2) -0.016(2) -0.003(2)
O8 0.063(3) 0.048(3) 0.066(4) 0.003(3) -0.014(3) -0.019(2)
O9 0.064(3) 0.047(3) 0.089(4) -0.024(3) -0.022(3) 0.000(3)
O10 0.063(3) 0.031(3) 0.058(3) -0.006(2) -0.023(2) 0.004(2)
O11 0.057(3) 0.035(3) 0.036(3) 0.001(2) -0.009(2) 0.007(2)
O12 0.050(2) 0.026(2) 0.038(3) 0.0032(19) -0.011(2) 0.0066(19)
O13 0.035(2) 0.027(3) 0.051(3) -0.004(2) -0.0099(19) -0.0003(18)
O14 0.034(2) 0.031(3) 0.053(3) -0.004(2) -0.0092(19) -0.0075(18)
O15 0.049(2) 0.031(3) 0.044(3) -0.001(2) -0.015(2) 0.007(2)
O16 0.065(3) 0.030(3) 0.054(3) 0.000(2) -0.019(2) 0.018(2)
N1 0.048(3) 0.022(3) 0.029(3) -0.001(2) -0.007(2) -0.002(2)
N2 0.044(3) 0.027(3) 0.033(3) 0.004(2) -0.008(2) 0.004(2)
N3 0.039(3) 0.031(3) 0.035(3) -0.004(2) -0.005(2) -0.001(2)
N4 0.041(3) 0.031(3) 0.042(3) 0.002(2) -0.002(2) -0.001(2)
N5 0.035(3) 0.029(3) 0.049(3) 0.004(2) -0.006(2) -0.003(2)
N6 0.040(3) 0.036(3) 0.057(4) -0.009(3) 0.012(3) -0.010(2)
N7 0.048(3) 0.031(3) 0.036(3) 0.004(2) 0.002(2) 0.007(2)
N8 0.043(3) 0.027(3) 0.040(3) -0.003(2) -0.005(2) 0.005(2)
N9 0.044(3) 0.027(3) 0.038(3) 0.002(2) -0.001(2) 0.006(2)
N10 0.032(2) 0.031(3) 0.038(3) 0.002(2) -0.009(2) 0.007(2)
N11 0.034(3) 0.027(3) 0.035(3) -0.002(2) -0.008(2) 0.003(2)
N12 0.036(3) 0.019(3) 0.040(3) -0.002(2) -0.006(2) 0.004(2)
N13 0.043(3) 0.030(3) 0.050(4) 0.001(3) 0.005(3) 0.005(2)
N14 0.056(3) 0.031(3) 0.038(3) -0.003(2) 0.010(3) -0.008(3)
C1 0.040(3) 0.027(4) 0.042(4) 0.006(3) -0.001(3) 0.000(3)
C2 0.046(4) 0.038(4) 0.055(5) 0.008(3) 0.003(3) -0.001(3)
C3 0.072(5) 0.054(5) 0.050(5) 0.020(4) -0.012(4) 0.001(4)
C4 0.114(7) 0.047(5) 0.054(5) 0.014(4) -0.022(5) 0.006(5)
C5 0.099(6) 0.044(5) 0.044(5) 0.001(4) -0.019(4) -0.008(4)
C6 0.049(4) 0.031(4) 0.039(4) 0.005(3) -0.008(3) 0.004(3)
C7 0.039(3) 0.029(4) 0.041(4) 0.001(3) 0.004(3) 0.002(3)
C8 0.077(5) 0.041(5) 0.082(6) 0.024(4) -0.002(5) -0.002(4)
C9 0.035(3) 0.032(4) 0.037(4) -0.002(3) 0.000(3) -0.002(3)
C10 0.043(3) 0.039(4) 0.025(3) -0.003(3) -0.001(3) -0.002(3)
C11 0.059(4) 0.044(4) 0.047(5) 0.002(3) -0.014(3) -0.016(3)
C12 0.051(4) 0.058(5) 0.069(5) 0.018(4) -0.026(4) -0.007(4)
C13 0.044(4) 0.041(4) 0.048(4) 0.005(3) -0.016(3) -0.013(3)
C14 0.034(3) 0.033(4) 0.040(4) 0.004(3) -0.003(3) 0.002(3)
C15 0.036(3) 0.038(4) 0.029(4) 0.005(3) -0.003(3) 0.002(3)
C16 0.036(3) 0.040(4) 0.034(4) 0.005(3) 0.000(3) 0.004(3)
C17 0.035(3) 0.045(4) 0.037(4) 0.006(3) -0.008(3) 0.001(3)
C18 0.042(4) 0.051(5) 0.060(5) 0.013(4) -0.007(3) -0.001(3)
C19 0.043(4) 0.057(5) 0.076(6) 0.013(4) -0.020(4) -0.005(4)
C20 0.045(4) 0.078(6) 0.045(5) 0.004(4) -0.014(3) -0.018(4)
C21 0.049(4) 0.044(4) 0.040(4) 0.010(3) 0.004(3) -0.015(3)
C22 0.039(3) 0.039(4) 0.039(4) 0.010(3) -0.008(3) -0.005(3)
C23 0.079(6) 0.056(6) 0.089(7) 0.008(5) -0.008(5) -0.034(4)
C24 0.065(5) 0.036(4) 0.067(5) 0.001(4) 0.010(4) -0.017(4)
C25 0.082(5) 0.028(4) 0.082(7) -0.007(4) 0.012(5) -0.021(4)
C26 0.073(5) 0.054(6) 0.070(6) -0.028(5) 0.007(4) -0.023(4)
C27 0.069(5) 0.049(5) 0.065(5) -0.025(4) 0.001(4) -0.011(4)
C28 0.046(4) 0.054(5) 0.054(5) -0.002(4) -0.003(3) -0.010(3)
C29 0.049(4) 0.041(4) 0.052(5) 0.000(3) -0.002(3) 0.001(3)
C30 0.055(4) 0.059(5) 0.057(5) 0.012(4) -0.008(4) 0.016(4)
C31 0.075(5) 0.049(5) 0.073(6) 0.013(4) 0.011(4) 0.021(4)
C32 0.085(6) 0.033(5) 0.076(6) 0.004(4) 0.004(5) -0.001(4)
C33 0.067(4) 0.034(4) 0.048(5) 0.005(3) -0.004(4) 0.003(4)
C34 0.032(3) 0.042(4) 0.044(4) -0.009(3) -0.007(3) 0.010(3)
C35 0.042(4) 0.041(5) 0.060(5) -0.017(4) -0.007(3) 0.002(3)
C36 0.071(5) 0.069(6) 0.054(5) -0.026(5) -0.004(4) -0.008(4)
C37 0.099(7) 0.100(8) 0.036(5) -0.009(5) -0.014(4) -0.011(6)
C38 0.072(5) 0.071(6) 0.038(5) -0.003(4) -0.011(4) 0.001(4)
C39 0.043(3) 0.038(4) 0.034(4) -0.004(3) -0.003(3) 0.006(3)
C40 0.038(3) 0.037(4) 0.038(4) 0.001(3) -0.001(3) 0.010(3)
C41 0.072(5) 0.048(5) 0.096(7) -0.036(5) -0.014(5) -0.012(4)
C42 0.036(3) 0.025(4) 0.036(4) -0.006(3) -0.005(3) 0.003(3)
C43 0.038(3) 0.025(3) 0.035(4) 0.000(3) -0.002(3) 0.006(3)
C44 0.042(4) 0.051(5) 0.049(4) -0.012(3) -0.021(3) 0.015(3)
C45 0.047(4) 0.046(4) 0.066(5) -0.027(4) -0.027(3) 0.014(3)
C46 0.041(4) 0.041(4) 0.061(5) -0.017(3) -0.008(3) -0.001(3)
C47 0.032(3) 0.036(4) 0.039(4) -0.008(3) 0.001(3) -0.003(3)
C48 0.034(3) 0.032(4) 0.032(4) -0.001(3) -0.006(3) 0.000(3)
C49 0.039(3) 0.030(4) 0.031(4) -0.001(3) 0.001(3) 0.002(3)
C50 0.036(3) 0.029(4) 0.034(4) 0.002(3) 0.001(3) 0.001(3)
C51 0.041(3) 0.036(4) 0.063(5) -0.001(3) -0.012(3) -0.004(3)
C52 0.039(4) 0.059(5) 0.061(5) 0.005(4) -0.017(3) 0.007(3)
C53 0.043(4) 0.043(4) 0.051(5) 0.001(3) -0.005(3) 0.015(3)
C54 0.046(4) 0.035(4) 0.038(4) 0.007(3) -0.001(3) 0.014(3)
C55 0.042(3) 0.032(4) 0.027(3) -0.002(3) -0.001(3) -0.002(3)
C56 0.087(6) 0.042(5) 0.074(6) -0.002(4) -0.025(5) 0.029(4)
C57 0.048(4) 0.039(4) 0.070(5) 0.003(4) 0.012(4) -0.002(3)
C58 0.068(5) 0.034(5) 0.103(8) 0.015(5) 0.018(5) 0.004(4)
C59 0.085(6) 0.059(6) 0.073(7) 0.030(5) 0.016(5) 0.016(5)
C60 0.081(6) 0.064(6) 0.056(5) 0.019(4) 0.003(4) 0.015(5)
C61 0.057(4) 0.047(5) 0.047(5) 0.014(4) 0.002(3) 0.016(3)
C62 0.048(4) 0.048(5) 0.062(5) -0.005(4) 0.002(3) -0.015(3)
C63 0.069(5) 0.059(6) 0.075(6) -0.003(4) -0.012(4) -0.032(4)
C64 0.108(7) 0.044(5) 0.063(6) -0.004(4) -0.008(5) -0.030(5)
C65 0.102(7) 0.035(5) 0.061(5) -0.005(4) -0.001(5) -0.014(4)
C66 0.064(4) 0.032(4) 0.042(4) 0.003(3) -0.002(3) 0.004(3)
O17 0.198(10) 0.128(8) 0.162(10) -0.004(7) -0.060(8) 0.065(7)
N15 0.074(5) 0.144(10) 0.121(8) -0.012(7) -0.005(5) 0.008(6)
C67 0.133(12) 0.223(18) 0.25(2) -0.151(17) 0.058(12) -0.018(12)
C68 0.160(12) 0.115(11) 0.152(13) 0.010(9) -0.048(10) 0.036(9)
C69 0.28(2) 0.186(19) 0.191(19) -0.071(15) -0.120(17) 0.146(17)

loop_
_atom_type_symbol
_atom_type_description
_atom_type_scat_dispersion_real
_atom_type_scat_dispersion_imag
_atom_type_scat_source
C C 0.0033 0.0016 'International Tables Vol C Tables 4.2.6.8 and 6.1.1.4'
H H 0.0000 0.0000 'International Tables Vol C Tables 4.2.6.8 and 6.1.1.4'
Cu Cu 0.3201 1.2651 'International Tables Vol C Tables 4.2.6.8 and 6.1.1.4'
N N 0.0061 0.0033 'International Tables Vol C Tables 4.2.6.8 and 6.1.1.4'
O O 0.0106 0.0060 'International Tables Vol C Tables 4.2.6.8 and 6.1.1.4'

loop_
_geom_angle_atom_site_label_1
_geom_angle_atom_site_label_2
_geom_angle_atom_site_label_3
_geom_angle
O2 Cu1 O4 171.53(19)
O2 Cu1 N1 92.67(19)
O2 Cu1 N6 93.0(2)
O4 Cu1 N6 92.8(2)
N1 Cu1 O4 81.85(18)
N1 Cu1 N6 173.6(2)
O14 Cu2 O3 135.29(18)
N2 Cu2 O3 79.98(18)
N2 Cu2 O14 102.74(18)
N2 Cu2 N11 168.1(2)
N11 Cu2 O3 106.75(18)
N11 Cu2 O14 79.58(17)
O13 Cu3 N14 92.7(2)
O15 Cu3 O13 172.09(18)
O15 Cu3 N12 91.81(18)
O15 Cu3 N14 94.2(2)
N12 Cu3 O13 82.04(17)
N12 Cu3 N14 169.5(2)
O10 Cu4 O12 172.6(2)
O10 Cu4 N8 91.4(2)
O10 Cu4 N13 92.9(2)
O12 Cu4 N13 94.2(2)
N8 Cu4 O12 81.88(19)
N8 Cu4 N13 170.6(2)
O6 Cu5 O11 144.93(19)
N4 Cu5 O6 80.73(19)
N4 Cu5 O11 105.98(19)
N4 Cu5 N9 163.5(2)
N9 Cu5 O6 103.07(19)
N9 Cu5 O11 80.29(19)
O5 Cu6 N7 92.56(19)
O7 Cu6 O5 172.51(19)
O7 Cu6 N7 94.3(2)
N5 Cu6 O5 81.75(18)
N5 Cu6 O7 92.16(19)
N5 Cu6 N7 167.3(2)
C2 O1 C8 116.2(6)
C1 O2 Cu1 127.3(4)
C7 O3 Cu2 111.9(4)
C9 O4 Cu1 108.9(4)
C15 O5 Cu6 109.4(3)
C16 O6 Cu5 113.2(4)
C22 O7 Cu6 126.4(4)
C21 O8 C23 117.0(6)
C35 O9 C41 118.4(6)
C34 O10 Cu4 128.0(4)
C40 O11 Cu5 112.1(4)
C42 O12 Cu4 109.0(3)
C48 O13 Cu3 109.7(3)
C49 O14 Cu2 112.6(3)
C55 O15 Cu3 126.4(4)
C54 O16 C56 116.6(5)
N2 N1 Cu1 114.5(3)
C7 N1 Cu1 132.1(4)
C7 N1 N2 113.0(5)
N1 N2 Cu2 113.8(3)
C9 N2 Cu2 135.9(4)
C9 N2 N1 109.7(5)
C10 N3 C14 117.9(5)
N5 N4 Cu5 112.9(3)
C15 N4 Cu5 137.0(4)
C15 N4 N5 109.8(5)
N4 N5 Cu6 114.4(3)
C16 N5 Cu6 132.8(4)
C16 N5 N4 112.4(5)
C24 N6 Cu1 119.2(5)
C28 N6 Cu1 122.3(5)
C28 N6 C24 118.5(6)
C29 N7 Cu6 120.3(4)
C33 N7 Cu6 119.3(4)
C33 N7 C29 120.4(6)
N9 N8 Cu4 114.1(4)
C40 N8 Cu4 132.8(4)
C40 N8 N9 112.9(5)
N8 N9 Cu5 113.3(4)
C42 N9 Cu5 134.9(4)
C42 N9 N8 111.6(5)
C47 N10 C43 118.3(5)
N12 N11 Cu2 113.6(3)
C48 N11 Cu2 134.9(4)
C48 N11 N12 111.3(5)
N11 N12 Cu3 113.9(3)
C49 N12 Cu3 133.0(4)
C49 N12 N11 113.0(5)
C57 N13 Cu4 120.1(5)
C57 N13 C61 119.3(6)
C61 N13 Cu4 120.6(5)
C62 N14 Cu3 120.6(5)
C66 N14 Cu3 121.1(5)
C66 N14 C62 118.3(6)
O2 C1 C2 117.1(6)
O2 C1 C6 125.2(5)
C2 C1 C6 117.6(6)
O1 C2 C1 114.1(6)
C3 C2 O1 124.7(6)
C3 C2 C1 121.3(7)
C2 C3 H3 119.5
C2 C3 C4 120.9(7)
C4 C3 H3 119.5
C3 C4 H4 120.6
C5 C4 C3 118.8(7)
C5 C4 H4 120.6
C4 C5 H5 118.6
C4 C5 C6 122.8(7)
C6 C5 H5 118.6
C1 C6 C7 123.4(6)
C5 C6 C1 118.5(6)
C5 C6 C7 118.1(6)
O3 C7 N1 121.2(6)
O3 C7 C6 119.7(6)
N1 C7 C6 119.1(6)
O1 C8 H8A 109.5
O1 C8 H8B 109.5
O1 C8 H8C 109.5
H8A C8 H8B 109.5
H8A C8 H8C 109.5
H8B C8 H8C 109.5
O4 C9 N2 125.0(6)
O4 C9 C10 120.1(5)
N2 C9 C10 114.9(5)
N3 C10 C9 113.9(5)
N3 C10 C11 124.2(6)
C11 C10 C9 121.9(6)
C10 C11 H11 122.0
C12 C11 C10 115.9(6)
C12 C11 H11 122.0
C11 C12 H12 119.3
C11 C12 C13 121.5(6)
C13 C12 H12 119.3
C12 C13 H13 121.1
C14 C13 C12 117.7(6)
C14 C13 H13 121.1
N3 C14 C13 122.6(6)
N3 C14 C15 112.9(5)
C13 C14 C15 124.5(6)
O5 C15 N4 124.1(5)
O5 C15 C14 120.1(5)
N4 C15 C14 115.9(5)
O6 C16 N5 120.8(5)
O6 C16 C17 121.1(5)
N5 C16 C17 118.1(6)
C18 C17 C16 116.4(6)
C22 C17 C16 124.0(5)
C22 C17 C18 119.5(6)
C17 C18 H18 119.4
C19 C18 C17 121.3(7)
C19 C18 H18 119.4
C18 C19 H19 119.7
C18 C19 C20 120.5(6)
C20 C19 H19 119.7
C19 C20 H20 120.5
C21 C20 C19 119.0(6)
C21 C20 H20 120.5
O8 C21 C22 113.4(6)
C20 C21 O8 123.6(6)
C20 C21 C22 123.0(7)
O7 C22 C17 125.8(5)
O7 C22 C21 117.5(6)
C17 C22 C21 116.7(5)
O8 C23 H23A 109.5
O8 C23 H23B 109.5
O8 C23 H23C 109.5
H23A C23 H23B 109.5
H23A C23 H23C 109.5
H23B C23 H23C 109.5
N6 C24 H24 120.1
N6 C24 C25 119.8(7)
C25 C24 H24 120.1
C24 C25 H25 119.9
C26 C25 C24 120.1(8)
C26 C25 H25 119.9
C25 C26 H26 120.0
C25 C26 C27 119.9(7)
C27 C26 H26 120.0
C26 C27 H27 120.4
C26 C27 C28 119.1(8)
C28 C27 H27 120.4
N6 C28 C27 122.5(7)
N6 C28 H28 118.7
C27 C28 H28 118.7
N7 C29 H29 119.4
N7 C29 C30 121.2(7)
C30 C29 H29 119.4
C29 C30 H30 120.1
C31 C30 C29 119.8(7)
C31 C30 H30 120.1
C30 C31 H31 120.6
C30 C31 C32 118.8(7)
C32 C31 H31 120.6
C31 C32 H32 119.9
C33 C32 C31 120.2(7)
C33 C32 H32 119.9
N7 C33 C32 119.6(7)
N7 C33 H33 120.2
C32 C33 H33 120.2
O10 C34 C35 116.3(6)
O10 C34 C39 126.3(6)
C39 C34 C35 117.4(6)
O9 C35 C34 114.8(6)
O9 C35 C36 124.2(6)
C36 C35 C34 121.0(7)
C35 C36 H36 119.4
C37 C36 C35 121.1(7)
C37 C36 H36 119.4
C36 C37 H37 120.1
C36 C37 C38 119.8(8)
C38 C37 H37 120.1
C37 C38 H38 120.5
C39 C38 C37 118.9(8)
C39 C38 H38 120.5
C34 C39 C40 122.7(6)
C38 C39 C34 121.6(6)
C38 C39 C40 115.6(6)
O11 C40 N8 121.1(6)
O11 C40 C39 120.1(5)
N8 C40 C39 118.8(6)
O9 C41 H41A 109.5
O9 C41 H41B 109.5
O9 C41 H41C 109.5
H41A C41 H41B 109.5
H41A C41 H41C 109.5
H41B C41 H41C 109.5
O12 C42 N9 122.4(5)
O12 C42 C43 120.9(5)
N9 C42 C43 116.7(5)
N10 C43 C42 113.5(5)
N10 C43 C44 121.5(6)
C44 C43 C42 125.0(5)
C43 C44 H44 120.9
C43 C44 C45 118.2(6)
C45 C44 H44 120.9
C44 C45 H45 119.9
C46 C45 C44 120.1(6)
C46 C45 H45 119.9
C45 C46 H46 121.3
C47 C46 C45 117.5(6)
C47 C46 H46 121.3
N10 C47 C46 124.4(6)
N10 C47 C48 112.7(5)
C46 C47 C48 122.9(6)
O13 C48 N11 122.7(5)
O13 C48 C47 121.2(5)
N11 C48 C47 116.1(5)
O14 C49 N12 121.0(5)
O14 C49 C50 120.4(5)
N12 C49 C50 118.5(5)
C51 C50 C49 116.6(5)
C51 C50 C55 121.3(5)
C55 C50 C49 122.1(5)
C50 C51 H51 119.9
C52 C51 C50 120.2(6)
C52 C51 H51 119.9
C51 C52 H52 119.9
C53 C52 C51 120.1(6)
C53 C52 H52 119.9
C52 C53 H53 119.9
C54 C53 C52 120.2(6)
C54 C53 H53 119.9
O16 C54 C53 124.1(5)
O16 C54 C55 113.6(5)
C53 C54 C55 122.3(6)
O15 C55 C50 127.6(5)
O15 C55 C54 116.5(5)
C50 C55 C54 115.8(5)
O16 C56 H56A 109.5
O16 C56 H56B 109.5
O16 C56 H56C 109.5
H56A C56 H56B 109.5
H56A C56 H56C 109.5
H56B C56 H56C 109.5
N13 C57 H57 119.2
N13 C57 C58 121.6(8)
C58 C57 H57 119.2
C57 C58 H58 120.3
C59 C58 C57 119.3(8)
C59 C58 H58 120.3
C58 C59 H59 120.5
C58 C59 C60 118.9(8)
C60 C59 H59 120.5
C59 C60 H60 120.7
C61 C60 C59 118.7(8)
C61 C60 H60 120.7
N13 C61 C60 122.1(8)
N13 C61 H61 119.0
C60 C61 H61 119.0
N14 C62 H62 119.4
N14 C62 C63 121.3(7)
C63 C62 H62 119.4
C62 C63 H63 119.6
C64 C63 C62 120.9(8)
C64 C63 H63 119.6
C63 C64 H64 120.9
C63 C64 C65 118.1(7)
C65 C64 H64 120.9
C64 C65 H65 120.1
C64 C65 C66 119.7(8)
C66 C65 H65 120.1
N14 C66 C65 121.6(7)
N14 C66 H66 119.2
C65 C66 H66 119.2
C67 N15 C68 121.8(11)
C69 N15 C67 119.0(13)
C69 N15 C68 118.0(12)
N15 C67 H67A 109.5
N15 C67 H67B 109.5
N15 C67 H67C 109.5
H67A C67 H67B 109.5
H67A C67 H67C 109.5
H67B C67 H67C 109.5
N15 C68 H68A 109.5
N15 C68 H68B 109.5
N15 C68 H68C 109.5
H68A C68 H68B 109.5
H68A C68 H68C 109.5
H68B C68 H68C 109.5
O17 C69 N15 121.8(14)
O17 C69 H69 119.1
N15 C69 H69 119.1

loop_
_geom_bond_atom_site_label_1
_geom_bond_atom_site_label_2
_geom_bond_distance
Cu1 O2 1.874(4)
Cu1 O4 1.966(4)
Cu1 N1 1.892(5)
Cu1 N6 1.982(5)
Cu2 O3 2.012(4)
Cu2 O14 2.003(4)
Cu2 N2 1.941(5)
Cu2 N11 1.945(5)
Cu3 O13 1.965(4)
Cu3 O15 1.890(4)
Cu3 N12 1.897(5)
Cu3 N14 1.984(5)
Cu4 O10 1.880(4)
Cu4 O12 1.976(4)
Cu4 N8 1.896(5)
Cu4 N13 1.993(5)
Cu5 O6 1.960(4)
Cu5 O11 1.982(4)
Cu5 N4 1.951(5)
Cu5 N9 1.952(5)
Cu6 O5 1.964(4)
Cu6 O7 1.897(4)
Cu6 N5 1.881(5)
Cu6 N7 1.993(5)
O1 C2 1.373(8)
O1 C8 1.419(8)
O2 C1 1.328(7)
O3 C7 1.273(7)
O4 C9 1.270(7)
O5 C15 1.283(7)
O6 C16 1.290(7)
O7 C22 1.320(7)
O8 C21 1.375(8)
O8 C23 1.427(8)
O9 C35 1.374(8)
O9 C41 1.434(8)
O10 C34 1.315(7)
O11 C40 1.292(7)
O12 C42 1.307(7)
O13 C48 1.294(7)
O14 C49 1.271(7)
O15 C55 1.302(7)
O16 C54 1.374(7)
O16 C56 1.435(7)
N1 N2 1.394(6)
N1 C7 1.328(7)
N2 C9 1.315(7)
N3 C10 1.326(7)
N3 C14 1.343(7)
N4 N5 1.415(7)
N4 C15 1.302(7)
N5 C16 1.326(7)
N6 C24 1.349(9)
N6 C28 1.348(8)
N7 C29 1.349(8)
N7 C33 1.343(8)
N8 N9 1.395(7)
N8 C40 1.319(7)
N9 C42 1.314(7)
N10 C43 1.353(7)
N10 C47 1.322(7)
N11 N12 1.399(6)
N11 C48 1.318(7)
N12 C49 1.317(7)
N13 C57 1.328(8)
N13 C61 1.344(8)
N14 C62 1.349(8)
N14 C66 1.345(8)
C1 C2 1.423(9)
C1 C6 1.435(8)
C2 C3 1.354(10)
C3 H3 0.9500
C3 C4 1.405(10)
C4 H4 0.9500
C4 C5 1.363(10)
C5 H5 0.9500
C5 C6 1.388(9)
C6 C7 1.452(8)
C8 H8A 0.9800
C8 H8B 0.9800
C8 H8C 0.9800
C9 C10 1.503(8)
C10 C11 1.397(8)
C11 H11 0.9500
C11 C12 1.375(9)
C12 H12 0.9500
C12 C13 1.382(9)
C13 H13 0.9500
C13 C14 1.377(8)
C14 C15 1.483(8)
C16 C17 1.463(8)
C17 C18 1.419(8)
C17 C22 1.410(9)
C18 H18 0.9500
C18 C19 1.351(9)
C19 H19 0.9500
C19 C20 1.401(10)
C20 H20 0.9500
C20 C21 1.364(9)
C21 C22 1.419(8)
C23 H23A 0.9800
C23 H23B 0.9800
C23 H23C 0.9800
C24 H24 0.9500
C24 C25 1.395(10)
C25 H25 0.9500
C25 C26 1.347(11)
C26 H26 0.9500
C26 C27 1.353(11)
C27 H27 0.9500
C27 C28 1.358(9)
C28 H28 0.9500
C29 H29 0.9500
C29 C30 1.371(9)
C30 H30 0.9500
C30 C31 1.353(10)
C31 H31 0.9500
C31 C32 1.393(11)
C32 H32 0.9500
C32 C33 1.377(10)
C33 H33 0.9500
C34 C35 1.419(9)
C34 C39 1.400(9)
C35 C36 1.375(10)
C36 H36 0.9500
C36 C37 1.366(11)
C37 H37 0.9500
C37 C38 1.421(11)
C38 H38 0.9500
C38 C39 1.391(9)
C39 C40 1.476(9)
C41 H41A 0.9800
C41 H41B 0.9800
C41 H41C 0.9800
C42 C43 1.464(8)
C43 C44 1.386(8)
C44 H44 0.9500
C44 C45 1.392(9)
C45 H45 0.9500
C45 C46 1.372(9)
C46 H46 0.9500
C46 C47 1.369(8)
C47 C48 1.489(8)
C49 C50 1.472(8)
C50 C51 1.404(8)
C50 C55 1.418(8)
C51 H51 0.9500
C51 C52 1.390(9)
C52 H52 0.9500
C52 C53 1.384(9)
C53 H53 0.9500
C53 C54 1.375(9)
C54 C55 1.437(8)
C56 H56A 0.9800
C56 H56B 0.9800
C56 H56C 0.9800
C57 H57 0.9500
C57 C58 1.405(10)
C58 H58 0.9500
C58 C59 1.364(11)
C59 H59 0.9500
C59 C60 1.397(11)
C60 H60 0.9500
C60 C61 1.383(10)
C61 H61 0.9500
C62 H62 0.9500
C62 C63 1.373(9)
C63 H63 0.9500
C63 C64 1.362(11)
C64 H64 0.9500
C64 C65 1.372(11)
C65 H65 0.9500
C65 C66 1.386(9)
C66 H66 0.9500
O17 C69 1.244(16)
N15 C67 1.427(14)
N15 C68 1.530(13)
N15 C69 1.321(16)
C67 H67A 0.9800
C67 H67B 0.9800
C67 H67C 0.9800
C68 H68A 0.9800
C68 H68B 0.9800
C68 H68C 0.9800
C69 H69 0.9500

loop_
_geom_torsion_atom_site_label_1
_geom_torsion_atom_site_label_2
_geom_torsion_atom_site_label_3
_geom_torsion_atom_site_label_4
_geom_torsion
Cu1 O2 C1 C2 -178.7(4)
Cu1 O2 C1 C6 2.0(9)
Cu1 O4 C9 N2 -1.3(7)
Cu1 O4 C9 C10 177.3(4)
Cu1 N1 N2 Cu2 173.9(2)
Cu1 N1 N2 C9 0.9(6)
Cu1 N1 C7 O3 -173.4(4)
Cu1 N1 C7 C6 5.4(9)
Cu1 N6 C24 C25 177.5(5)
Cu1 N6 C28 C27 -177.5(5)
Cu2 O3 C7 N1 1.8(7)
Cu2 O3 C7 C6 -177.0(4)
Cu2 O14 C49 N12 -2.6(7)
Cu2 O14 C49 C50 175.1(4)
Cu2 N2 C9 O4 -170.3(4)
Cu2 N2 C9 C10 10.9(9)
Cu2 N11 N12 Cu3 -175.2(2)
Cu2 N11 N12 C49 1.5(6)
Cu2 N11 C48 O13 179.2(4)
Cu2 N11 C48 C47 1.9(9)
Cu3 O13 C48 N11 -7.1(7)
Cu3 O13 C48 C47 170.2(5)
Cu3 O15 C55 C50 3.2(9)
Cu3 O15 C55 C54 -174.9(4)
Cu3 N12 C49 O14 176.6(4)
Cu3 N12 C49 C50 -1.2(9)
Cu3 N14 C62 C63 -177.8(6)
Cu3 N14 C66 C65 178.1(5)
Cu4 O10 C34 C35 179.0(4)
Cu4 O10 C34 C39 -0.1(9)
Cu4 O12 C42 N9 -10.6(7)
Cu4 O12 C42 C43 166.6(4)
Cu4 N8 N9 Cu5 -172.7(2)
Cu4 N8 N9 C42 3.0(6)
Cu4 N8 C40 O11 176.0(4)
Cu4 N8 C40 C39 -3.4(9)
Cu4 N13 C57 C58 178.4(5)
Cu4 N13 C61 C60 -178.1(5)
Cu5 O6 C16 N5 -3.2(7)
Cu5 O6 C16 C17 177.7(5)
Cu5 O11 C40 N8 -5.5(7)
Cu5 O11 C40 C39 174.0(4)
Cu5 N4 N5 Cu6 -174.1(2)
Cu5 N4 N5 C16 -0.6(6)
Cu5 N4 C15 O5 178.6(4)
Cu5 N4 C15 C14 0.2(9)
Cu5 N9 C42 O12 180.0(4)
Cu5 N9 C42 C43 2.6(9)
Cu6 O5 C15 N4 -8.5(7)
Cu6 O5 C15 C14 169.8(4)
Cu6 O7 C22 C17 5.9(10)
Cu6 O7 C22 C21 -175.2(4)
Cu6 N5 C16 O6 174.5(4)
Cu6 N5 C16 C17 -6.4(9)
Cu6 N7 C29 C30 180.0(5)
Cu6 N7 C33 C32 -178.5(5)
O1 C2 C3 C4 179.1(7)
O2 Cu1 O4 C9 51.3(13)
O2 Cu1 N1 N2 -174.8(4)
O2 Cu1 N1 C7 -3.1(6)
O2 Cu1 N6 C24 -5.1(5)
O2 Cu1 N6 C28 173.5(5)
O2 C1 C2 O1 1.0(8)
O2 C1 C2 C3 -179.1(6)
O2 C1 C6 C5 -179.8(6)
O2 C1 C6 C7 0.2(10)
O3 Cu2 O14 C49 105.9(4)
O3 Cu2 N2 N1 0.3(4)
O3 Cu2 N2 C9 170.7(6)
O3 Cu2 N11 N12 -136.5(4)
O3 Cu2 N11 C48 48.7(6)
O4 Cu1 O2 C1 -50.2(14)
O4 Cu1 N1 N2 -1.3(4)
O4 Cu1 N1 C7 170.5(6)
O4 Cu1 N6 C24 -178.9(5)
O4 Cu1 N6 C28 -0.3(5)
O4 C9 C10 N3 -151.7(5)
O4 C9 C10 C11 29.8(9)
O5 Cu6 O7 C22 -43.3(17)
O5 Cu6 N5 N4 -3.9(4)
O5 Cu6 N5 C16 -175.7(6)
O5 Cu6 N7 C29 -0.4(5)
O5 Cu6 N7 C33 178.2(5)
O6 Cu5 O11 C40 103.9(5)
O6 Cu5 N4 N5 -0.7(4)
O6 Cu5 N4 C15 -173.7(7)
O6 Cu5 N9 N8 -148.3(4)
O6 Cu5 N9 C42 37.4(6)
O6 C16 C17 C18 -3.3(9)
O6 C16 C17 C22 179.9(6)
O7 Cu6 O5 C15 42.0(16)
O7 Cu6 N5 N4 -179.5(4)
O7 Cu6 N5 C16 8.7(6)
O7 Cu6 N7 C29 176.5(5)
O7 Cu6 N7 C33 -4.9(5)
O8 C21 C22 O7 -0.2(9)
O8 C21 C22 C17 178.7(6)
O9 C35 C36 C37 177.0(7)
O10 Cu4 O12 C42 33.5(16)
O10 Cu4 N8 N9 176.5(4)
O10 Cu4 N8 C40 2.8(6)
O10 Cu4 N13 C57 -3.5(5)
O10 Cu4 N13 C61 175.2(5)
O10 C34 C35 O9 0.1(8)
O10 C34 C35 C36 179.4(6)
O10 C34 C39 C38 -177.6(6)
O10 C34 C39 C40 -0.1(10)
O11 Cu5 O6 C16 106.7(5)
O11 Cu5 N4 N5 -145.4(4)
O11 Cu5 N4 C15 41.6(7)
O11 Cu5 N9 N8 -3.9(4)
O11 Cu5 N9 C42 -178.3(6)
O12 Cu4 O10 C34 -25.2(17)
O12 Cu4 N8 N9 -6.6(4)
O12 Cu4 N8 C40 179.7(6)
O12 Cu4 N13 C57 178.5(5)
O12 Cu4 N13 C61 -2.7(5)
O12 C42 C43 N10 -138.8(6)
O12 C42 C43 C44 40.6(9)
O13 Cu3 O15 C55 -45.2(15)
O13 Cu3 N12 N11 -3.5(4)
O13 Cu3 N12 C49 -179.3(6)
O13 Cu3 N14 C62 5.8(5)
O13 Cu3 N14 C66 -173.4(5)
O14 Cu2 O3 C7 97.0(4)
O14 Cu2 N2 N1 -134.1(4)
O14 Cu2 N2 C9 36.3(6)
O14 Cu2 N11 N12 -2.2(4)
O14 Cu2 N11 C48 -177.0(6)
O14 C49 C50 C51 -0.6(9)
O14 C49 C50 C55 177.5(6)
O15 Cu3 O13 C48 44.6(15)
O15 Cu3 N12 N11 -178.5(4)
O15 Cu3 N12 C49 5.7(6)
O15 Cu3 N14 C62 -178.2(5)
O15 Cu3 N14 C66 2.6(5)
O16 C54 C55 O15 -3.0(8)
O16 C54 C55 C50 178.7(5)
N1 Cu1 O2 C1 -0.8(5)
N1 Cu1 O4 C9 1.4(4)
N1 Cu1 N6 C24 148.2(18)
N1 Cu1 N6 C28 -33(2)
N1 N2 C9 O4 0.3(8)
N1 N2 C9 C10 -178.4(5)
N2 Cu2 O3 C7 -1.1(4)
N2 Cu2 O14 C49 -165.5(4)
N2 Cu2 N11 N12 100.3(9)
N2 Cu2 N11 C48 -74.5(11)
N2 N1 C7 O3 -1.6(8)
N2 N1 C7 C6 177.2(5)
N2 C9 C10 N3 27.1(8)
N2 C9 C10 C11 -151.4(6)
N3 C10 C11 C12 -0.3(11)
N3 C14 C15 O5 -148.8(6)
N3 C14 C15 N4 29.6(8)
N4 Cu5 O6 C16 2.0(4)
N4 Cu5 O11 C40 -159.4(4)
N4 Cu5 N9 N8 110.1(7)
N4 Cu5 N9 C42 -64.3(10)
N4 N5 C16 O6 2.6(8)
N4 N5 C16 C17 -178.3(5)
N5 Cu6 O5 C15 6.2(4)
N5 Cu6 O7 C22 -7.9(5)
N5 Cu6 N7 C29 -63.5(11)
N5 Cu6 N7 C33 115.1(10)
N5 N4 C15 O5 5.4(8)
N5 N4 C15 C14 -172.9(5)
N5 C16 C17 C18 177.6(6)
N5 C16 C17 C22 0.8(10)
N6 Cu1 O2 C1 176.3(5)
N6 Cu1 O4 C9 -175.2(4)
N6 Cu1 N1 N2 32(2)
N6 Cu1 N1 C7 -156.4(17)
N6 C24 C25 C26 0.5(11)
N7 Cu6 O5 C15 -162.3(4)
N7 Cu6 O7 C22 161.1(5)
N7 Cu6 N5 N4 60.2(11)
N7 Cu6 N5 C16 -111.6(10)
N7 C29 C30 C31 -1.2(11)
N8 Cu4 O10 C34 -0.8(5)
N8 Cu4 O12 C42 8.9(4)
N8 Cu4 N13 C57 113.5(13)
N8 Cu4 N13 C61 -67.8(14)
N8 N9 C42 O12 5.5(8)
N8 N9 C42 C43 -171.8(5)
N9 Cu5 O6 C16 -161.6(4)
N9 Cu5 O11 C40 5.0(4)
N9 Cu5 N4 N5 104.1(8)
N9 Cu5 N4 C15 -68.8(10)
N9 N8 C40 O11 2.2(8)
N9 N8 C40 C39 -177.2(5)
N9 C42 C43 N10 38.6(8)
N9 C42 C43 C44 -142.0(7)
N10 C43 C44 C45 -1.8(10)
N10 C47 C48 O13 -153.9(6)
N10 C47 C48 N11 23.6(8)
N11 Cu2 O3 C7 -171.0(4)
N11 Cu2 O14 C49 2.6(4)
N11 Cu2 N2 N1 125.8(9)
N11 Cu2 N2 C9 -63.8(12)
N11 N12 C49 O14 0.8(8)
N11 N12 C49 C50 -177.0(5)
N12 Cu3 O13 C48 5.4(4)
N12 Cu3 O15 C55 -6.4(5)
N12 Cu3 N14 C62 -53.6(14)
N12 Cu3 N14 C66 127.2(11)
N12 N11 C48 O13 4.4(8)
N12 N11 C48 C47 -173.0(5)
N12 C49 C50 C51 177.2(6)
N12 C49 C50 C55 -4.7(9)
N13 Cu4 O10 C34 170.8(5)
N13 Cu4 O12 C42 -162.5(4)
N13 Cu4 N8 N9 59.4(14)
N13 Cu4 N8 C40 -114.4(13)
N13 C57 C58 C59 -1.4(11)
N14 Cu3 O13 C48 -165.4(4)
N14 Cu3 O15 C55 164.9(5)
N14 Cu3 N12 N11 56.7(13)
N14 Cu3 N12 C49 -119.1(11)
N14 C62 C63 C64 -0.9(12)
C1 C2 C3 C4 -0.8(11)
C1 C6 C7 O3 175.1(6)
C1 C6 C7 N1 -3.8(9)
C2 C1 C6 C5 0.9(9)
C2 C1 C6 C7 -179.1(6)
C2 C3 C4 C5 0.1(13)
C3 C4 C5 C6 1.2(13)
C4 C5 C6 C1 -1.6(12)
C4 C5 C6 C7 178.4(8)
C5 C6 C7 O3 -4.9(9)
C5 C6 C7 N1 176.2(6)
C6 C1 C2 O1 -179.6(5)
C6 C1 C2 C3 0.3(10)
C7 N1 N2 Cu2 0.5(6)
C7 N1 N2 C9 -172.4(5)
C8 O1 C2 C1 173.2(6)
C8 O1 C2 C3 -6.7(10)
C9 C10 C11 C12 178.1(6)
C10 N3 C14 C13 2.9(9)
C10 N3 C14 C15 -179.6(5)
C10 C11 C12 C13 -1.0(11)
C11 C12 C13 C14 3.1(11)
C12 C13 C14 N3 -4.1(10)
C12 C13 C14 C15 178.7(7)
C13 C14 C15 O5 28.6(10)
C13 C14 C15 N4 -153.0(6)
C14 N3 C10 C9 -179.2(5)
C14 N3 C10 C11 -0.6(9)
C15 N4 N5 Cu6 0.8(6)
C15 N4 N5 C16 174.3(5)
C16 C17 C18 C19 179.8(7)
C16 C17 C22 O7 -0.9(11)
C16 C17 C22 C21 -179.7(6)
C17 C18 C19 C20 1.8(12)
C18 C17 C22 O7 -177.6(6)
C18 C17 C22 C21 3.6(9)
C18 C19 C20 C21 -0.7(12)
C19 C20 C21 O8 179.6(7)
C19 C20 C21 C22 1.2(11)
C20 C21 C22 O7 178.4(6)
C20 C21 C22 C17 -2.6(10)
C22 C17 C18 C19 -3.3(11)
C23 O8 C21 C20 -0.9(10)
C23 O8 C21 C22 177.7(6)
C24 N6 C28 C27 1.1(10)
C24 C25 C26 C27 0.3(12)
C25 C26 C27 C28 -0.3(12)
C26 C27 C28 N6 -0.3(11)
C28 N6 C24 C25 -1.2(10)
C29 N7 C33 C32 0.1(10)
C29 C30 C31 C32 -0.5(12)
C30 C31 C32 C33 2.0(12)
C31 C32 C33 N7 -1.8(11)
C33 N7 C29 C30 1.4(10)
C34 C35 C36 C37 -2.2(12)
C34 C39 C40 O11 -177.7(6)
C34 C39 C40 N8 1.8(9)
C35 C34 C39 C38 3.3(9)
C35 C34 C39 C40 -179.2(6)
C35 C36 C37 C38 4.1(13)
C36 C37 C38 C39 -2.2(12)
C37 C38 C39 C34 -1.5(11)
C37 C38 C39 C40 -179.2(7)
C38 C39 C40 O11 -0.1(9)
C38 C39 C40 N8 179.4(6)
C39 C34 C35 O9 179.2(6)
C39 C34 C35 C36 -1.5(10)
C40 N8 N9 Cu5 2.3(6)
C40 N8 N9 C42 178.0(5)
C41 O9 C35 C34 -178.7(6)
C41 O9 C35 C36 2.0(10)
C42 C43 C44 C45 178.9(7)
C43 N10 C47 C46 0.4(9)
C43 N10 C47 C48 178.3(5)
C43 C44 C45 C46 1.9(11)
C44 C45 C46 C47 -0.9(11)
C45 C46 C47 N10 -0.3(11)
C45 C46 C47 C48 -178.0(6)
C46 C47 C48 O13 24.0(9)
C46 C47 C48 N11 -158.5(6)
C47 N10 C43 C42 -179.9(5)
C47 N10 C43 C44 0.7(9)
C48 N11 N12 Cu3 0.9(6)
C48 N11 N12 C49 177.6(5)
C49 C50 C51 C52 179.5(6)
C49 C50 C55 O15 3.7(10)
C49 C50 C55 C54 -178.2(5)
C50 C51 C52 C53 -2.1(11)
C51 C50 C55 O15 -178.3(6)
C51 C50 C55 C54 -0.2(9)
C51 C52 C53 C54 1.7(11)
C52 C53 C54 O16 -179.3(6)
C52 C53 C54 C55 -0.5(10)
C53 C54 C55 O15 178.1(6)
C53 C54 C55 C50 -0.3(9)
C55 C50 C51 C52 1.4(10)
C56 O16 C54 C53 -2.7(10)
C56 O16 C54 C55 178.4(6)
C57 N13 C61 C60 0.7(10)
C57 C58 C59 C60 2.8(12)
C58 C59 C60 C61 -2.4(12)
C59 C60 C61 N13 0.7(11)
C61 N13 C57 C58 -0.4(10)
C62 N14 C66 C65 -1.1(10)
C62 C63 C64 C65 0.1(13)
C63 C64 C65 C66 0.1(12)
C64 C65 C66 N14 0.4(11)
C66 N14 C62 C63 1.4(10)
C67 N15 C69 O17 -177.1(19)
C68 N15 C69 O17 -10(3)

loop_
_platon_squeeze_void_nr
_platon_squeeze_void_average_x
_platon_squeeze_void_average_y
_platon_squeeze_void_average_z
_platon_squeeze_void_volume
_platon_squeeze_void_count_electrons
_platon_squeeze_void_content
1 0.000 0.000 0.000 186 44 ' '
2 0.800 0.250 0.222 206 41 ' '
3 0.200 0.750 0.277 207 41 ' '
4 0.000 0.500 0.500 186 44 ' '
5 0.800 0.250 0.722 206 41 ' '
6 0.200 0.750 0.777 206 41 ' '
